data_2016280
loop_
_publ_author_name
'Chun-Xiang Wang'
'Zhi-Feng Li'
'Ping Wang'

_publ_section_title
;
 Poly[bis[aquaneodymium(III)]-\m~2~-oxalato-di-\m~4~-succinato]
;
_journal_coeditor_code SK3164
_journal_issue 11
_journal_name_full 'Acta Crystallographica Section C'
_journal_page_first m473
_journal_page_last m475
_journal_paper_doi 10.1107/S0108270107045143
_journal_volume 63
_journal_year 2007
_chemical_formula_iupac '[Nd2 (C4 H4 O4)2 (C2 O4) (H2 O)2]'
_chemical_formula_moiety 'C5 H6 Nd O7'
_chemical_formula_sum 'C5 H6 Nd O7'
_chemical_formula_weight 322.34
_chemical_name_systematic
;
Poly[bis[aquaneodymium(III)]-\m~2~-oxalato-di-\m~4~-succinato]
;
_space_group_IT_number 2
_symmetry_cell_setting triclinic
_symmetry_space_group_name_Hall '-P 1'
_symmetry_space_group_name_H-M 'P -1'
_atom_sites_solution_hydrogens geom
_atom_sites_solution_primary direct
_atom_sites_solution_secondary difmap
_audit_creation_method SHELXL-97
_cell_angle_alpha 102.281(2)
_cell_angle_beta 104.1250(10)
_cell_angle_gamma 101.4220(10)
_cell_formula_units_Z 2
_cell_length_a 6.8792(4)
_cell_length_b 7.6203(5)
_cell_length_c 8.0401(5)
_cell_measurement_reflns_used 255
_cell_measurement_temperature 291(2)
_cell_measurement_theta_max 27.1
_cell_measurement_theta_min 1.9
_cell_volume 385.23(4)
_computing_cell_refinement 'SAINT (Bruker, 2004)'
_computing_data_collection 'SMART (Bruker, 2004)'
_computing_data_reduction 'SAINT (Bruker, 2004)'
_computing_molecular_graphics 'SHELXTL (Bruker, 2004)'
_computing_publication_material 'SHELXTL (Bruker, 2004)'
_computing_structure_refinement 'SHELXL97 (Sheldrick, 1997)'
_computing_structure_solution 'SHELXS97 (Sheldrick, 1997)'
_diffrn_ambient_temperature 291(2)
_diffrn_measured_fraction_theta_full 0.982
_diffrn_measured_fraction_theta_max 0.982
_diffrn_measurement_device_type 'Bruker SMART APEXII CCD area-detector'
_diffrn_measurement_method '\f and \w'
_diffrn_radiation_monochromator graphite
_diffrn_radiation_source 'fine-focus sealed tube'
_diffrn_radiation_type MoK\a
_diffrn_radiation_wavelength 0.71073
_diffrn_reflns_av_R_equivalents 0.0270
_diffrn_reflns_av_sigmaI/netI 0.0444
_diffrn_reflns_limit_h_max 8
_diffrn_reflns_limit_h_min -8
_diffrn_reflns_limit_k_max 9
_diffrn_reflns_limit_k_min -7
_diffrn_reflns_limit_l_max 9
_diffrn_reflns_limit_l_min -10
_diffrn_reflns_number 2232
_diffrn_reflns_theta_full 27.81
_diffrn_reflns_theta_max 27.81
_diffrn_reflns_theta_min 2.72
_exptl_absorpt_coefficient_mu 6.743
_exptl_absorpt_correction_T_max 0.6618
_exptl_absorpt_correction_T_min 0.2587
_exptl_absorpt_correction_type multi-scan
_exptl_absorpt_process_details '(SADABS; Sheldrick, 2003)'
_exptl_crystal_colour Orange
_exptl_crystal_density_diffrn 2.779
_exptl_crystal_density_method 'not measured'
_exptl_crystal_description plate
_exptl_crystal_F_000 304
_exptl_crystal_size_max 0.23
_exptl_crystal_size_mid 0.17
_exptl_crystal_size_min 0.06
_refine_diff_density_max 0.401
_refine_diff_density_min -0.846
_refine_ls_extinction_coef 0.124(8)
_refine_ls_extinction_expression Fc^*^=kFc[1+0.001xFc^2^\l^3^/sin(2\q)]^-1/4^
_refine_ls_extinction_method 'SHELXL97 (Sheldrick, 1997)'
_refine_ls_goodness_of_fit_ref 1.095
_refine_ls_hydrogen_treatment constr
_refine_ls_matrix_type full
_refine_ls_number_parameters 119
_refine_ls_number_reflns 1572
_refine_ls_number_restraints 0
_refine_ls_restrained_S_all 1.095
_refine_ls_R_factor_all 0.0459
_refine_ls_R_factor_gt 0.0448
_refine_ls_shift/su_max 0.001
_refine_ls_shift/su_mean 0.000
_refine_ls_structure_factor_coef Fsqd
_refine_ls_weighting_details 'calc w=1/[\s^2^(Fo^2^)+(0.0895P)^2^] where P=(Fo^2^+2Fc^2^)/3'
_refine_ls_weighting_scheme calc
_refine_ls_wR_factor_gt 0.1124
_refine_ls_wR_factor_ref 0.1129
_reflns_number_gt 1487
_reflns_number_total 1572
_reflns_threshold_expression I>2\s(I)
_cod_data_source_file sk3164.cif
_cod_data_source_block I
_cod_depositor_comments
;
The following automatic conversions were performed:
'_symmetry_cell_setting' value 'Triclinic' changed to 'triclinic'
according to '/home/saulius/struct/CIF-dictionaries/cif_core.dic'
dictionary named 'cif_core.dic' version 2.4.1 from 2010-06-29.

Automatic conversion script
Id: cif_fix_enum 1527 2010-12-29 10:47:43Z saulius 

The following automatic conversions were performed:

'_symmetry_cell_setting' value 'Triclinic' changed to 'triclinic'
according to /home/saulius/struct/CIF-dictionaries/cif_core.dic
dictionary named 'cif_core.dic' version 2.4.1 from 2010-06-29.

Automatic conversion script
Id: cif_fix_values 1715 2011-07-08 13:25:40Z adriana 
;
_cod_database_code 2016280
_cod_database_fobs_code 2016280

loop_
_symmetry_equiv_pos_as_xyz
'x, y, z'
'-x, -y, -z'

loop_
_atom_site_type_symbol
_atom_site_label
_atom_site_fract_x
_atom_site_fract_y
_atom_site_fract_z
_atom_site_U_iso_or_equiv
_atom_site_adp_type
_atom_site_calc_flag
_atom_site_refinement_flags
_atom_site_occupancy
Nd Nd1 1.03773(3) 0.10965(3) 0.28857(3) 0.0157(3) Uani d . 1
O O1 0.2017(7) 0.1049(7) -0.4071(6) 0.0230(11) Uani d . 1
O O2 0.3237(7) 0.1005(7) -0.1324(6) 0.0258(11) Uani d . 1
O O3 0.8557(10) 0.1832(9) -0.2685(7) 0.0421(15) Uani d . 1
O O4 0.9428(7) 0.1762(8) 0.0093(7) 0.0325(13) Uani d . 1
O O5 0.8025(6) 0.2993(6) 0.3751(6) 0.0220(11) Uani d . 1
O O6 0.7872(7) 0.5637(7) 0.5514(7) 0.0237(11) Uani d . 1
O O7 1.3735(6) 0.1833(7) 0.2274(6) 0.0315(12) Uani d . 1
H H7B 1.4916 0.2299 0.3059 0.038 Uiso d . 1
H H7A 1.3546 0.1539 0.1155 0.038 Uiso d . 1
C C1 0.3427(8) 0.1700(8) -0.2575(8) 0.0166(13) Uani d . 1
C C2 0.5217(9) 0.3333(9) -0.2330(9) 0.0272(15) Uani d . 1
H H2A 0.4735 0.4453 -0.2180 0.033 Uiso calc R 1
H H2B 0.5629 0.3164 -0.3412 0.033 Uiso calc R 1
C C3 0.7104(10) 0.3626(10) -0.0777(9) 0.0233(16) Uani d . 1
H H3A 0.7937 0.4901 -0.0464 0.028 Uiso calc R 1
H H3B 0.6657 0.3445 0.0244 0.028 Uiso calc R 1
C C4 0.8424(10) 0.2328(10) -0.1164(9) 0.0211(15) Uani d . 1
C C5 0.8817(10) 0.4613(10) 0.4791(9) 0.0202(15) Uani d . 1

loop_
_atom_site_aniso_label
_atom_site_aniso_U_11
_atom_site_aniso_U_22
_atom_site_aniso_U_33
_atom_site_aniso_U_12
_atom_site_aniso_U_13
_atom_site_aniso_U_23
Nd1 0.0126(3) 0.0161(3) 0.0179(3) 0.00272(17) 0.00379(16) 0.00555(17)
O1 0.016(2) 0.028(3) 0.019(2) -0.0007(18) -0.0006(15) 0.0066(18)
O2 0.024(2) 0.024(3) 0.025(2) -0.0038(18) 0.0044(17) 0.0097(19)
O3 0.063(4) 0.040(3) 0.039(3) 0.032(3) 0.025(3) 0.014(2)
O4 0.024(2) 0.039(3) 0.038(3) 0.009(2) 0.003(2) 0.025(2)
O5 0.0148(18) 0.017(2) 0.027(2) 0.0000(16) 0.0007(16) 0.0015(17)
O6 0.017(2) 0.015(2) 0.041(3) 0.0024(17) 0.0114(18) 0.0077(19)
O7 0.0160(19) 0.048(3) 0.021(2) 0.002(2) 0.0056(15) -0.0023(19)
C1 0.016(2) 0.014(3) 0.019(3) 0.005(2) 0.0030(19) 0.004(2)
C2 0.019(3) 0.024(3) 0.040(4) 0.003(2) 0.006(2) 0.018(3)
C3 0.018(3) 0.022(3) 0.024(3) 0.002(2) 0.005(2) -0.001(2)
C4 0.017(3) 0.021(3) 0.022(3) 0.002(2) 0.003(2) 0.007(2)
C5 0.022(3) 0.017(3) 0.023(3) 0.007(3) 0.005(2) 0.009(2)

loop_
_atom_type_symbol
_atom_type_description
_atom_type_scat_dispersion_real
_atom_type_scat_dispersion_imag
_atom_type_scat_source
C C 0.0033 0.0016 'International Tables Vol C Tables 4.2.6.8 and 6.1.1.4'
H H 0.0000 0.0000 'International Tables Vol C Tables 4.2.6.8 and 6.1.1.4'
O O 0.0106 0.0060 'International Tables Vol C Tables 4.2.6.8 and 6.1.1.4'
Nd Nd -0.1943 3.0179 'International Tables Vol C Tables 4.2.6.8 and 6.1.1.4'

loop_
_geom_angle_atom_site_label_1
_geom_angle_atom_site_label_2
_geom_angle_atom_site_label_3
_geom_angle_site_symmetry_1
_geom_angle_site_symmetry_3
_geom_angle
O4 Nd1 O1 . 1_656 166.8(2)
O4 Nd1 O6 . 2_766 92.94(19)
O1 Nd1 O6 1_656 2_766 75.38(17)
O4 Nd1 O7 . . 77.84(17)
O1 Nd1 O7 1_656 . 92.55(16)
O6 Nd1 O7 2_766 . 72.63(16)
O4 Nd1 O3 . 2_755 112.95(17)
O1 Nd1 O3 1_656 2_755 72.80(17)
O6 Nd1 O3 2_766 2_755 133.94(19)
O7 Nd1 O3 . 2_755 76.4(2)
O4 Nd1 O5 . . 85.96(16)
O1 Nd1 O5 1_656 . 94.53(15)
O6 Nd1 O5 2_766 . 65.49(14)
O7 Nd1 O5 . . 134.01(16)
O3 Nd1 O5 2_755 . 148.5(2)
O4 Nd1 O2 . 2_655 75.66(19)
O1 Nd1 O2 1_656 2_655 117.27(18)
O6 Nd1 O2 2_766 2_655 140.03(14)
O7 Nd1 O2 . 2_655 138.15(15)
O3 Nd1 O2 2_755 2_655 84.8(2)
O5 Nd1 O2 . 2_655 75.45(14)
O4 Nd1 O1 . 2_655 125.73(14)
O1 Nd1 O1 1_656 2_655 66.96(16)
O6 Nd1 O1 2_766 2_655 123.04(16)
O7 Nd1 O1 . 2_655 146.29(15)
O3 Nd1 O1 2_755 2_655 72.1(2)
O5 Nd1 O1 . 2_655 76.38(15)
O2 Nd1 O1 2_655 2_655 50.39(15)
O4 Nd1 O4 . 2_755 66.20(19)
O1 Nd1 O4 1_656 2_755 118.86(16)
O6 Nd1 O4 2_766 2_755 138.51(17)
O7 Nd1 O4 . 2_755 68.20(14)
O3 Nd1 O4 2_755 2_755 46.79(16)
O5 Nd1 O4 . 2_755 141.01(12)
O2 Nd1 O4 2_655 2_755 71.66(14)
O1 Nd1 O4 2_655 2_755 97.57(16)
O4 Nd1 C1 . 2_655 100.61(18)
O1 Nd1 C1 1_656 2_655 92.30(16)
O6 Nd1 C1 2_766 2_655 138.02(15)
O7 Nd1 C1 . 2_655 149.00(15)
O3 Nd1 C1 2_755 2_655 75.9(2)
O5 Nd1 C1 . 2_655 75.98(14)
O2 Nd1 C1 2_655 2_655 24.97(17)
O1 Nd1 C1 2_655 2_655 25.51(15)
O4 Nd1 C1 2_755 2_655 82.71(15)
O4 Nd1 C4 . 2_755 90.32(19)
O1 Nd1 C4 1_656 2_755 94.15(17)
O6 Nd1 C4 2_766 2_755 137.21(17)
O7 Nd1 C4 . 2_755 66.4(2)
O3 Nd1 C4 2_755 2_755 22.9(2)
O5 Nd1 C4 . 2_755 157.23(16)
O2 Nd1 C4 2_655 2_755 81.86(16)
O1 Nd1 C4 2_655 2_755 87.78(18)
O4 Nd1 C4 2_755 2_755 24.72(17)
C1 Nd1 C4 2_655 2_755 82.68(17)
C1 O1 Nd1 . 1_454 152.4(5)
C1 O1 Nd1 . 2_655 93.7(4)
Nd1 O1 Nd1 1_454 2_655 113.04(16)
C1 O2 Nd1 . 2_655 96.9(3)
C4 O3 Nd1 . 2_755 105.9(5)
C4 O4 Nd1 . . 158.9(5)
C4 O4 Nd1 . 2_755 83.0(4)
Nd1 O4 Nd1 . 2_755 113.80(19)
C5 O5 Nd1 . . 118.9(4)
C5 O6 Nd1 . 2_766 120.5(5)
Nd1 O7 H7B . . 125.5
Nd1 O7 H7A . . 109.9
H7B O7 H7A . . 124.6
O2 C1 O1 . . 118.6(6)
O2 C1 C2 . . 122.0(5)
O1 C1 C2 . . 119.4(6)
O2 C1 Nd1 . 2_655 58.1(3)
O1 C1 Nd1 . 2_655 60.8(4)
C2 C1 Nd1 . 2_655 171.9(4)
C3 C2 C1 . . 115.3(6)
C3 C2 H2A . . 108.5
C1 C2 H2A . . 108.5
C3 C2 H2B . . 108.5
C1 C2 H2B . . 108.5
H2A C2 H2B . . 107.5
C4 C3 C2 . . 112.9(5)
C4 C3 H3A . . 109.0
C2 C3 H3A . . 109.0
C4 C3 H3B . . 109.0
C2 C3 H3B . . 109.0
H3A C3 H3B . . 107.8
O3 C4 O4 . . 120.3(6)
O3 C4 C3 . . 119.7(6)
O4 C4 C3 . . 120.0(6)
O3 C4 Nd1 . 2_755 51.2(4)
O4 C4 Nd1 . 2_755 72.3(4)
C3 C4 Nd1 . 2_755 159.7(4)
O6 C5 O5 . . 126.3(6)
O6 C5 C5 . 2_766 117.3(7)
O5 C5 C5 . 2_766 116.4(7)

loop_
_geom_bond_atom_site_label_1
_geom_bond_atom_site_label_2
_geom_bond_site_symmetry_2
_geom_bond_distance
_geom_bond_publ_flag
Nd1 O1 1_656 2.443(4) yes
Nd1 O1 2_655 2.580(5) yes
Nd1 O2 2_655 2.523(5) yes
Nd1 O3 2_755 2.469(5) yes
Nd1 O4 . 2.372(5) yes
Nd1 O4 2_755 2.925(5) yes
Nd1 O5 . 2.498(4) yes
Nd1 O6 2_766 2.449(5) yes
Nd1 O7 . 2.460(5) yes
O1 C1 . 1.273(7) ?
O2 C1 . 1.254(9) ?
O3 C4 . 1.233(9) ?
O4 C4 . 1.283(9) ?
O5 C5 . 1.262(8) ?
O6 C5 . 1.249(8) ?
O7 H7B . 0.8512 ?
O7 H7A . 0.8500 ?
C1 C2 . 1.508(9) ?
C2 C3 . 1.507(9) ?
C2 H2A . 0.9700 ?
C2 H2B . 0.9700 ?
C3 C4 . 1.504(8) ?
C3 H3A . 0.9700 ?
C3 H3B . 0.9700 ?
C5 C5 2_766 1.542(14) ?

loop_
_geom_hbond_atom_site_label_D
_geom_hbond_atom_site_label_H
_geom_hbond_atom_site_label_A
_geom_hbond_site_symmetry_A
_geom_hbond_distance_DH
_geom_hbond_distance_HA
_geom_hbond_distance_DA
_geom_hbond_angle_DHA
_geom_hbond_publ_flag
O7 H7A O2 1_655 0.85 1.90 2.745(6) 177 yes
O7 H7B O5 1_655 0.85 2.00 2.777(6) 151 yes

loop_
_geom_torsion_atom_site_label_1
_geom_torsion_atom_site_label_2
_geom_torsion_atom_site_label_3
_geom_torsion_atom_site_label_4
_geom_torsion_site_symmetry_1
_geom_torsion_site_symmetry_4
_geom_torsion
O1 Nd1 O4 C4 1_656 . -104.1(14)
O6 Nd1 O4 C4 2_766 . -76.7(14)
O7 Nd1 O4 C4 . . -148.2(14)
O3 Nd1 O4 C4 2_755 . 142.4(14)
O5 Nd1 O4 C4 . . -11.5(14)
O2 Nd1 O4 C4 2_655 . 64.5(14)
O1 Nd1 O4 C4 2_655 . 58.5(14)
O4 Nd1 O4 C4 2_755 . 140.5(15)
C1 Nd1 O4 C4 2_655 . 63.4(14)
C4 Nd1 O4 C4 2_755 . 146.0(13)
O4 Nd1 O5 C5 . . -104.9(6)
O1 Nd1 O5 C5 1_656 . 61.9(5)
O6 Nd1 O5 C5 2_766 . -9.8(5)
O7 Nd1 O5 C5 . . -36.1(6)
O3 Nd1 O5 C5 2_755 . 125.9(6)
O2 Nd1 O5 C5 2_655 . 178.9(6)
O1 Nd1 O5 C5 2_655 . 126.8(6)
O4 Nd1 O5 C5 2_755 . -148.0(5)
C1 Nd1 O5 C5 2_655 . 153.1(6)
C4 Nd1 O5 C5 2_755 . 173.9(5)
Nd1 O2 C1 O1 2_655 . -6.7(5)
Nd1 O2 C1 C2 2_655 . 170.4(4)
Nd1 O1 C1 O2 1_454 . 172.6(5)
Nd1 O1 C1 O2 2_655 . 6.5(5)
Nd1 O1 C1 C2 1_454 . -4.6(11)
Nd1 O1 C1 C2 2_655 . -170.7(4)
Nd1 O1 C1 Nd1 1_454 2_655 166.1(8)
O2 C1 C2 C3 . . 21.2(8)
O1 C1 C2 C3 . . -161.7(5)
C1 C2 C3 C4 . . 79.1(9)
Nd1 O3 C4 O4 2_755 . 23.0(9)
Nd1 O3 C4 C3 2_755 . -157.9(6)
Nd1 O4 C4 O3 . . -162.7(10)
Nd1 O4 C4 O3 2_755 . -18.6(7)
Nd1 O4 C4 C3 . . 18.2(18)
Nd1 O4 C4 C3 2_755 . 162.2(7)
Nd1 O4 C4 Nd1 . 2_755 -144.1(14)
C2 C3 C4 O3 . . 33.3(11)
C2 C3 C4 O4 . . -147.6(7)
Nd1 O6 C5 O5 2_766 . -170.5(6)
Nd1 O6 C5 C5 2_766 2_766 9.9(11)
Nd1 O5 C5 O6 . . -170.6(6)
Nd1 O5 C5 C5 . 2_766 9.0(11)
